data_4349792
loop_
_publ_author_name
'Chen, Hong-Man'
'Wang, Wen-Min'
'Li, Xiao-Qin'
'Chu, Xiao-Ya'
'Nie, Yao-Yao'
'Liu, Zhen'
'Huang, Shao-Xia'
'Shen, Hai-Yun'
'Cui, Jian-Zhong'
'Gao, Hong-Ling'

_publ_section_title
;
 Luminescence and magnetocaloric effect of Ln4 clusters (Ln = Eu, Gd, Tb,
 Er) bridged by CO32&#x2212; deriving from the spontaneous fixation of
 carbon dioxide in the atmosphere
;
_journal_issue 2
_journal_name_full 'Inorganic Chemistry Frontiers'
_journal_page_first 394
_journal_paper_doi 10.1039/C7QI00658F
_journal_volume 5
_journal_year 2018
_chemical_formula_sum 'C62 H84 Cl2 Gd4 N12 O25'
_chemical_formula_weight 2097.31
_space_group_IT_number 20
_space_group_name_Hall 'C 2c 2'
_space_group_name_H-M_alt 'C 2 2 21'
_symmetry_cell_setting orthorhombic
_symmetry_space_group_name_H-M 'C 2 2 21'
_atom_sites_solution_hydrogens geom
_atom_sites_solution_primary direct
_atom_sites_solution_secondary difmap
_audit_creation_method SHELXL-97
_audit_update_record
;
2017-10-05 deposited with the CCDC.
2017-12-14 downloaded from the CCDC.
;
_cell_angle_alpha 90.00
_cell_angle_beta 90.00
_cell_angle_gamma 90.00
_cell_formula_units_Z 4
_cell_length_a 14.800(3)
_cell_length_b 24.707(3)
_cell_length_c 21.429(2)
_cell_measurement_reflns_used 12225
_cell_measurement_temperature 133(2)
_cell_measurement_theta_max 27.5
_cell_measurement_theta_min 3.3
_cell_volume 7836(2)
_computing_cell_refinement 'CrystalClear-SM Expert 2.1 b42'
_computing_data_collection 'CrystalClear-SM Expert 2.1 b42 (Rigaku, 2015)'
_computing_data_reduction 'CrystalClear-SM Expert 2.1 b42'
_computing_molecular_graphics 'CrystalStructure 4.1'
_computing_publication_material 'CrystalStructure 4.1 (Rigaku, 2014)'
_computing_structure_refinement 'SHELXL-97 (Sheldrick, 1997)'
_computing_structure_solution 'SHELXS-97 (Sheldrick, 1990)'
_diffrn_ambient_temperature 133(2)
_diffrn_detector_area_resol_mean 5.814
_diffrn_measured_fraction_theta_full 0.997
_diffrn_measured_fraction_theta_max 0.997
_diffrn_measurement_device_type 'Rigaku XtaLAB P200'
_diffrn_measurement_method '\w and \f scans'
_diffrn_radiation_monochromator multilayer
_diffrn_radiation_source 'rotating anode'
_diffrn_radiation_type MoK\a
_diffrn_radiation_wavelength 0.71073
_diffrn_reflns_av_R_equivalents 0.0585
_diffrn_reflns_av_sigmaI/netI 0.0408
_diffrn_reflns_limit_h_max 17
_diffrn_reflns_limit_h_min -17
_diffrn_reflns_limit_k_max 29
_diffrn_reflns_limit_k_min -25
_diffrn_reflns_limit_l_max 25
_diffrn_reflns_limit_l_min -25
_diffrn_reflns_number 33987
_diffrn_reflns_theta_full 25.02
_diffrn_reflns_theta_max 25.02
_diffrn_reflns_theta_min 3.21
_diffrn_standards_decay_% 0
_diffrn_standards_interval_count 0
_diffrn_standards_interval_time 0
_diffrn_standards_number 0
_exptl_absorpt_coefficient_mu 3.490
_exptl_absorpt_correction_T_max 0.6795
_exptl_absorpt_correction_T_min 0.5420
_exptl_absorpt_correction_type multi-scan
_exptl_absorpt_process_details 'REQAB (Rigaku, 1998)'
_exptl_crystal_colour Colorless
_exptl_crystal_density_diffrn 1.778
_exptl_crystal_density_method 'not measured'
_exptl_crystal_description Prism
_exptl_crystal_F_000 4120
_exptl_crystal_size_max 0.20
_exptl_crystal_size_mid 0.18
_exptl_crystal_size_min 0.12
_refine_diff_density_max 1.259
_refine_diff_density_min -0.544
_refine_diff_density_rms 0.094
_refine_ls_abs_structure_details 'Flack H D (1983), Acta Cryst. A39, 876-881'
_refine_ls_abs_structure_Flack -0.020(9)
_refine_ls_extinction_method none
_refine_ls_goodness_of_fit_ref 1.030
_refine_ls_hydrogen_treatment constr
_refine_ls_matrix_type full
_refine_ls_number_parameters 501
_refine_ls_number_reflns 6912
_refine_ls_number_restraints 26
_refine_ls_restrained_S_all 1.038
_refine_ls_R_factor_all 0.0240
_refine_ls_R_factor_gt 0.0229
_refine_ls_shift/su_max 0.003
_refine_ls_shift/su_mean 0.000
_refine_ls_structure_factor_coef Fsqd
_refine_ls_weighting_details 'calc w=1/[\s^2^(Fo^2^)+(0.0270P)^2^+0.0000P] where P=(Fo^2^+2Fc^2^)/3'
_refine_ls_weighting_scheme calc
_refine_ls_wR_factor_gt 0.0555
_refine_ls_wR_factor_ref 0.0557
_reflns_number_gt 6609
_reflns_number_total 6912
_reflns_threshold_expression >2sigma(I)
_cod_data_source_file c7qi00658f2.cif
_cod_data_source_block m20170611c1
_cod_depositor_comments
;
The following automatic conversions were performed:

data item '_exptl_absorpt_correction_type' value 'MULTI-SCAN' was
changed to 'multi-scan' in accordance with the
/home/saulius/struct/COD-crude-data/automatic-downloads/DataCite-retrospective/RSC/depositions/lib/dictionaries/cif_core.dic
dictionary named 'cif_core.dic' version 2.4.2 last updated on
2011-04-26.

data item '_refine_ls_hydrogen_treatment' value 'CONSTR' was changed
to 'constr' in accordance with the
/home/saulius/struct/COD-crude-data/automatic-downloads/DataCite-retrospective/RSC/depositions/lib/dictionaries/cif_core.dic
dictionary named 'cif_core.dic' version 2.4.2 last updated on
2011-04-26.

data item '_symmetry_cell_setting' value 'Orthorhombic' was changed
to 'orthorhombic' in accordance with the
/home/saulius/struct/COD-crude-data/automatic-downloads/DataCite-retrospective/RSC/depositions/lib/dictionaries/cif_core.dic
dictionary named 'cif_core.dic' version 2.4.2 last updated on
2011-04-26.

Automatic conversion script
Id: cif_fix_values 6909 2019-04-08 15:41:33Z antanas 
;
_cod_original_cell_volume 7835.8(18)
_cod_original_sg_symbol_H-M C222(1)
_cod_database_code 4349792

loop_
_symmetry_equiv_pos_as_xyz
'x, y, z'
'-x, -y, z+1/2'
'-x, y, -z+1/2'
'x, -y, -z'
'x+1/2, y+1/2, z'
'-x+1/2, -y+1/2, z+1/2'
'-x+1/2, y+1/2, -z+1/2'
'x+1/2, -y+1/2, -z'

loop_
_atom_site_label
_atom_site_type_symbol
_atom_site_fract_x
_atom_site_fract_y
_atom_site_fract_z
_atom_site_U_iso_or_equiv
_atom_site_adp_type
_atom_site_occupancy
_atom_site_symmetry_multiplicity
_atom_site_calc_flag
_atom_site_refinement_flags
Gd1 Gd 0.681769(14) 0.660777(9) 0.683709(10) 0.01715(6) Uani 1 1 d .
Gd2 Gd 0.421517(14) 0.637470(9) 0.650171(9) 0.01702(6) Uani 1 1 d .
O1 O 0.8254(2) 0.65568(13) 0.64854(15) 0.0248(7) Uani 1 1 d .
O2 O 0.5497(2) 0.69567(13) 0.63535(13) 0.0187(7) Uani 1 1 d .
O3 O 0.3133(3) 0.74622(16) 0.57482(18) 0.0369(9) Uani 1 1 d .
H3 H 0.2835 0.7586 0.6050 0.055 Uiso 1 1 calc R
O4 O 0.3001(2) 0.61506(12) 0.71462(14) 0.0182(7) Uani 1 1 d .
O5 O 0.5611(2) 0.59674(12) 0.68017(15) 0.0189(7) Uani 1 1 d .
O6 O 0.8115(2) 0.54725(14) 0.65413(17) 0.0278(7) Uani 1 1 d .
H6 H 0.8442 0.5750 0.6531 0.042 Uiso 1 1 calc R
O7 O 0.4794(2) 0.60618(14) 0.55406(15) 0.0262(8) Uani 1 1 d .
O8 O 0.2986(2) 0.63156(15) 0.58180(14) 0.0278(8) Uani 1 1 d .
O9 O 0.5736(2) 0.69435(12) 0.76198(13) 0.0176(6) Uani 1 1 d .
O10 O 0.5000 0.7720(2) 0.7500 0.0272(11) Uani 1 2 d S
O11 O 0.6647(2) 0.63136(15) 0.56873(14) 0.0268(8) Uani 1 1 d .
H11 H 0.6061 0.6373 0.5520 0.032 Uiso 1 1 calc R
O12 O 0.7559(2) 0.72853(15) 0.75136(18) 0.0316(9) Uani 1 1 d .
H12 H 0.7150 0.7446 0.7801 0.038 Uiso 1 1 calc R
N1 N 0.7014(3) 0.74251(17) 0.61516(19) 0.0226(9) Uani 1 1 d .
N2 N 0.6227(3) 0.77087(16) 0.59553(19) 0.0234(9) Uani 1 1 d .
N3 N 0.3985(3) 0.72982(17) 0.59561(18) 0.0246(9) Uani 1 1 d .
N4 N 0.4228(3) 0.53736(15) 0.67102(16) 0.0207(8) Uani 1 1 d .
N5 N 0.5066(3) 0.50936(16) 0.66991(17) 0.0224(9) Uani 1 1 d .
N6 N 0.7235(3) 0.56208(17) 0.66537(16) 0.0227(9) Uani 1 1 d .
C28 C 0.5000 0.7216(3) 0.7500 0.0197(15) Uani 1 2 d S
C1 C 0.8861(3) 0.6890(2) 0.6250(2) 0.0254(11) Uani 1 1 d .
C2 C 0.9771(3) 0.6734(2) 0.6238(2) 0.0302(12) Uani 1 1 d .
H2 H 0.9928 0.6385 0.6390 0.036 Uiso 1 1 calc R
C3 C 1.0445(4) 0.7063(2) 0.6015(2) 0.0349(13) Uani 1 1 d .
H3A H 1.1055 0.6945 0.6036 0.042 Uiso 1 1 calc R
C4 C 1.0251(4) 0.7563(2) 0.5762(2) 0.0301(12) Uani 1 1 d .
C5 C 0.9352(3) 0.7719(2) 0.5740(2) 0.0306(12) Uani 1 1 d .
H5 H 0.9205 0.8057 0.5554 0.037 Uiso 1 1 calc R
C6 C 0.8652(3) 0.7399(2) 0.5979(2) 0.0250(12) Uani 1 1 d .
C7 C 0.7742(4) 0.7617(2) 0.5906(2) 0.0264(12) Uani 1 1 d .
H7 H 0.7679 0.7930 0.5652 0.032 Uiso 1 1 calc R
C8 C 1.0992(4) 0.7928(3) 0.5524(3) 0.0414(15) Uani 1 1 d .
H8A H 1.1326 0.8079 0.5878 0.062 Uiso 1 1 calc R
H8B H 1.0725 0.8223 0.5279 0.062 Uiso 1 1 calc R
H8C H 1.1404 0.7719 0.5259 0.062 Uiso 1 1 calc R
C9 C 0.5510(3) 0.7426(2) 0.6079(2) 0.0210(10) Uani 1 1 d .
C10 C 0.4619(3) 0.7646(2) 0.5879(2) 0.0228(11) Uani 1 1 d .
C11 C 0.4502(4) 0.8194(2) 0.5619(3) 0.0317(12) Uani 1 1 d .
H11A H 0.4233 0.8168 0.5203 0.048 Uiso 1 1 calc R
H11B H 0.5091 0.8373 0.5591 0.048 Uiso 1 1 calc R
H11C H 0.4104 0.8404 0.5892 0.048 Uiso 1 1 calc R
C12 C 0.2379(3) 0.57808(19) 0.6990(2) 0.0203(10) Uani 1 1 d .
C13 C 0.1461(3) 0.5898(2) 0.7037(2) 0.0231(11) Uani 1 1 d .
H13 H 0.1279 0.6248 0.7171 0.028 Uiso 1 1 calc R
C14 C 0.0810(4) 0.5518(2) 0.6895(2) 0.0284(11) Uani 1 1 d .
H14 H 0.0192 0.5615 0.6936 0.034 Uiso 1 1 calc R
C15 C 0.1024(3) 0.4994(2) 0.6693(2) 0.0286(12) Uani 1 1 d .
C16 C 0.1928(3) 0.4878(2) 0.6650(2) 0.0277(11) Uani 1 1 d .
H16 H 0.2097 0.4524 0.6522 0.033 Uiso 1 1 calc R
C17 C 0.2617(3) 0.52494(19) 0.6784(2) 0.0211(10) Uani 1 1 d .
C18 C 0.3527(3) 0.5065(2) 0.6738(2) 0.0239(11) Uani 1 1 d .
H18 H 0.3624 0.4685 0.6728 0.029 Uiso 1 1 calc R
C19 C 0.0295(4) 0.4587(2) 0.6541(3) 0.0401(14) Uani 1 1 d .
H19A H 0.0560 0.4281 0.6314 0.060 Uiso 1 1 calc R
H19B H -0.0168 0.4759 0.6281 0.060 Uiso 1 1 calc R
H19C H 0.0019 0.4456 0.6928 0.060 Uiso 1 1 calc R
C20 C 0.5718(3) 0.54453(18) 0.6740(2) 0.0191(10) Uani 1 1 d .
C21 C 0.6656(3) 0.5239(2) 0.66681(19) 0.0207(11) Uani 1 1 d .
C22 C 0.6879(4) 0.4659(2) 0.6592(3) 0.0334(12) Uani 1 1 d .
H22A H 0.6995 0.4583 0.6150 0.050 Uiso 1 1 calc R
H22B H 0.6372 0.4438 0.6737 0.050 Uiso 1 1 calc R
H22C H 0.7419 0.4573 0.6837 0.050 Uiso 1 1 calc R
C23 C 0.5050(5) 0.5607(3) 0.4579(3) 0.059(2) Uani 1 1 d .
H23A H 0.5127 0.5879 0.4251 0.088 Uiso 1 1 calc R
H23B H 0.4794 0.5276 0.4399 0.088 Uiso 1 1 calc R
H23C H 0.5638 0.5525 0.4767 0.088 Uiso 1 1 calc R
C24 C 0.4417(4) 0.5824(2) 0.5076(2) 0.0350(14) Uani 1 1 d .
C25 C 0.3497(4) 0.5769(3) 0.4994(2) 0.0399(15) Uani 1 1 d .
H25 H 0.3303 0.5538 0.4666 0.048 Uiso 1 1 calc R
C26 C 0.2825(4) 0.6020(2) 0.5344(2) 0.0287(12) Uani 1 1 d .
C27 C 0.1851(4) 0.5950(3) 0.5166(3) 0.0479(16) Uani 1 1 d .
H27A H 0.1496 0.5863 0.5539 0.072 Uiso 1 1 calc R
H27B H 0.1796 0.5654 0.4864 0.072 Uiso 1 1 calc R
H27C H 0.1625 0.6286 0.4981 0.072 Uiso 1 1 calc R
C29 C 0.7255(4) 0.6083(3) 0.5263(2) 0.0431(16) Uani 1 1 d .
H29A H 0.7862 0.6226 0.5340 0.065 Uiso 1 1 calc R
H29B H 0.7069 0.6173 0.4836 0.065 Uiso 1 1 calc R
H29C H 0.7259 0.5689 0.5316 0.065 Uiso 1 1 calc R
C30 C 0.8447(4) 0.7491(3) 0.7575(3) 0.0493(17) Uani 1 1 d .
H30A H 0.8881 0.7192 0.7558 0.074 Uiso 1 1 calc R
H30B H 0.8505 0.7679 0.7976 0.074 Uiso 1 1 calc R
H30C H 0.8571 0.7745 0.7235 0.074 Uiso 1 1 calc R
O13 O 0.3426(3) 0.81429(16) 0.7150(2) 0.0415(10) Uani 1 1 d .
H13A H 0.3979 0.8131 0.7065 0.062 Uiso 1 1 calc R
C31 C 0.3263(4) 0.8567(3) 0.7573(3) 0.0529(16) Uani 1 1 d .
H31A H 0.3335 0.8434 0.8001 0.079 Uiso 1 1 calc R
H31B H 0.2646 0.8702 0.7516 0.079 Uiso 1 1 calc R
H31C H 0.3694 0.8861 0.7497 0.079 Uiso 1 1 calc R
Cl1 Cl 0.5215(3) 0.64054(19) 0.1849(2) 0.0864(12) Uani 0.50 1 d PDU
C32 C 0.5000 0.6045(7) 0.2500 0.075(6) Uani 0.50 2 d SPDU
H32A H 0.4475 0.5808 0.2417 0.090 Uiso 0.25 1 calc PR
H32B H 0.5525 0.5808 0.2583 0.090 Uiso 0.25 1 calc PR
Cl2 Cl 0.04197(19) 0.55518(11) 0.97657(14) 0.0385(6) Uani 0.50 1 d PDU
C33 C 0.1075(8) 0.5000 1.0000 0.023(3) Uani 0.50 2 d SPDU
H33A H 0.1469 0.5112 1.0350 0.028 Uiso 0.25 1 calc PR
H33B H 0.1469 0.4888 0.9650 0.028 Uiso 0.25 1 calc PR

loop_
_atom_site_aniso_label
_atom_site_aniso_U_11
_atom_site_aniso_U_22
_atom_site_aniso_U_33
_atom_site_aniso_U_23
_atom_site_aniso_U_13
_atom_site_aniso_U_12
Gd1 0.01578(10) 0.01991(11) 0.01575(10) 0.00353(10) 0.00060(9) 0.00094(10)
Gd2 0.01736(11) 0.02027(11) 0.01343(10) -0.00007(9) -0.00027(9) 0.00037(10)
O1 0.0179(15) 0.0266(17) 0.0299(16) 0.0062(16) 0.0041(15) -0.0006(15)
O2 0.0182(16) 0.0222(18) 0.0159(16) 0.0047(13) 0.0014(12) 0.0026(13)
O3 0.0232(19) 0.046(2) 0.042(2) 0.0035(19) -0.0047(18) 0.0101(19)
O4 0.0165(17) 0.0206(16) 0.0176(16) -0.0017(13) 0.0005(13) -0.0042(13)
O5 0.0220(17) 0.0178(16) 0.0169(15) 0.0019(13) 0.0003(14) -0.0003(13)
O6 0.0185(16) 0.0313(18) 0.0336(18) 0.0037(18) 0.0023(17) 0.0052(15)
O7 0.0279(19) 0.032(2) 0.0190(17) -0.0010(15) -0.0004(15) 0.0034(16)
O8 0.0255(19) 0.038(2) 0.0198(16) 0.0002(16) -0.0057(14) -0.0003(16)
O9 0.0156(16) 0.0207(16) 0.0165(15) 0.0005(12) 0.0000(13) 0.0002(14)
O10 0.019(3) 0.023(3) 0.040(3) 0.000 -0.004(2) 0.000
O11 0.0235(18) 0.037(2) 0.0199(16) 0.0003(15) 0.0015(13) 0.0077(16)
O12 0.025(2) 0.033(2) 0.037(2) -0.0022(17) -0.0040(16) -0.0049(16)
N1 0.018(2) 0.025(2) 0.024(2) 0.0049(18) -0.0011(17) 0.0001(17)
N2 0.018(2) 0.022(2) 0.030(2) 0.0061(18) -0.0019(17) 0.0028(18)
N3 0.020(2) 0.032(2) 0.022(2) 0.0058(18) -0.0023(16) 0.0054(18)
N4 0.0211(19) 0.023(2) 0.018(2) -0.0048(15) 0.0004(16) 0.0011(18)
N5 0.024(2) 0.023(2) 0.020(2) -0.0045(17) -0.0013(16) 0.0060(18)
N6 0.020(2) 0.033(2) 0.015(2) 0.0025(17) 0.0005(15) 0.0065(19)
C28 0.023(4) 0.025(4) 0.011(3) 0.000 0.003(3) 0.000
C1 0.023(3) 0.033(3) 0.020(2) 0.005(2) 0.000(2) 0.000(2)
C2 0.023(3) 0.034(3) 0.034(3) 0.008(2) 0.002(2) 0.002(2)
C3 0.023(3) 0.050(4) 0.032(3) 0.008(3) 0.000(2) 0.000(3)
C4 0.025(3) 0.038(3) 0.027(3) 0.010(2) 0.003(2) -0.002(2)
C5 0.023(3) 0.040(3) 0.029(3) 0.013(2) -0.001(2) -0.003(2)
C6 0.018(3) 0.038(3) 0.019(3) 0.006(2) 0.0018(19) -0.003(2)
C7 0.026(3) 0.030(3) 0.024(3) 0.011(2) -0.001(2) 0.003(2)
C8 0.023(3) 0.055(4) 0.047(3) 0.023(3) -0.001(2) -0.006(3)
C9 0.019(2) 0.026(3) 0.018(2) 0.000(2) 0.0028(19) 0.001(2)
C10 0.023(3) 0.026(3) 0.020(2) 0.000(2) -0.001(2) 0.007(2)
C11 0.027(3) 0.029(3) 0.039(3) 0.007(2) 0.000(2) 0.004(2)
C12 0.029(3) 0.021(3) 0.011(2) 0.0020(18) -0.0038(18) 0.000(2)
C13 0.024(3) 0.024(3) 0.020(3) -0.001(2) -0.002(2) 0.000(2)
C14 0.022(2) 0.039(3) 0.024(3) 0.008(2) 0.001(2) -0.003(2)
C15 0.028(3) 0.033(3) 0.025(3) 0.005(2) -0.006(2) -0.010(2)
C16 0.031(3) 0.030(3) 0.022(3) -0.001(2) -0.001(2) -0.006(2)
C17 0.025(2) 0.021(2) 0.017(2) -0.002(2) 0.000(2) -0.004(2)
C18 0.028(3) 0.025(3) 0.019(3) -0.004(2) -0.002(2) -0.001(2)
C19 0.032(3) 0.036(3) 0.053(3) 0.005(3) -0.009(3) -0.015(3)
C20 0.026(2) 0.018(2) 0.012(2) 0.0024(18) -0.001(2) -0.001(2)
C21 0.027(3) 0.025(3) 0.010(2) -0.0009(17) -0.0027(18) 0.003(2)
C22 0.031(3) 0.026(3) 0.043(3) -0.004(2) -0.003(3) 0.007(2)
C23 0.059(4) 0.079(5) 0.037(3) -0.026(4) 0.009(3) 0.001(4)
C24 0.048(4) 0.035(3) 0.023(3) -0.008(2) -0.001(2) -0.002(3)
C25 0.049(4) 0.049(4) 0.022(3) -0.015(3) -0.010(2) -0.005(3)
C26 0.036(3) 0.034(3) 0.017(3) 0.003(2) -0.007(2) -0.006(2)
C27 0.035(3) 0.071(5) 0.038(3) -0.012(3) -0.014(3) -0.015(3)
C29 0.031(3) 0.078(5) 0.020(3) -0.004(3) 0.005(2) 0.020(3)
C30 0.041(4) 0.055(4) 0.052(4) -0.018(3) -0.010(3) -0.009(3)
O13 0.029(2) 0.035(2) 0.060(3) -0.004(2) -0.0040(19) 0.0035(18)
C31 0.043(4) 0.038(3) 0.078(4) -0.005(3) 0.006(3) 0.003(3)
Cl1 0.121(3) 0.073(3) 0.065(2) -0.011(2) 0.001(2) -0.020(3)
C32 0.079(10) 0.068(10) 0.078(10) 0.000 -0.033(8) 0.000
Cl2 0.0365(15) 0.0304(15) 0.0487(16) 0.0018(12) 0.0039(13) 0.0061(12)
C33 0.021(6) 0.020(6) 0.029(6) 0.005(5) 0.000 0.000

loop_
_atom_type_symbol
_atom_type_description
_atom_type_scat_dispersion_real
_atom_type_scat_dispersion_imag
_atom_type_scat_source
C C 0.0033 0.0016 'International Tables Vol C Tables 4.2.6.8 and 6.1.1.4'
H H 0.0000 0.0000 'International Tables Vol C Tables 4.2.6.8 and 6.1.1.4'
N N 0.0061 0.0033 'International Tables Vol C Tables 4.2.6.8 and 6.1.1.4'
O O 0.0106 0.0060 'International Tables Vol C Tables 4.2.6.8 and 6.1.1.4'
Cl Cl 0.1484 0.1585 'International Tables Vol C Tables 4.2.6.8 and 6.1.1.4'
Gd Gd -0.1653 3.9035 'International Tables Vol C Tables 4.2.6.8 and 6.1.1.4'

loop_
_geom_angle_atom_site_label_1
_geom_angle_atom_site_label_2
_geom_angle_atom_site_label_3
_geom_angle
_geom_angle_site_symmetry_1
_geom_angle_site_symmetry_3
O1 Gd1 O2 130.49(11) . .
O1 Gd1 O5 131.04(11) . .
O2 Gd1 O5 67.10(11) . .
O1 Gd1 O9 149.06(11) . .
O2 Gd1 O9 68.89(10) . .
O5 Gd1 O9 76.02(11) . .
O1 Gd1 O4 99.59(11) . 3_656
O2 Gd1 O4 129.85(10) . 3_656
O5 Gd1 O4 78.82(11) . 3_656
O9 Gd1 O4 67.89(10) . 3_656
O1 Gd1 O12 79.37(12) . .
O2 Gd1 O12 112.06(12) . .
O5 Gd1 O12 143.10(12) . .
O9 Gd1 O12 70.18(12) . .
O4 Gd1 O12 75.16(11) 3_656 .
O1 Gd1 N1 74.99(12) . .
O2 Gd1 N1 63.16(11) . .
O5 Gd1 N1 126.89(12) . .
O9 Gd1 N1 101.69(11) . .
O4 Gd1 N1 150.53(12) 3_656 .
O12 Gd1 N1 75.36(13) . .
O1 Gd1 N6 70.56(12) . .
O2 Gd1 N6 118.68(12) . .
O5 Gd1 N6 62.72(11) . .
O9 Gd1 N6 125.83(11) . .
O4 Gd1 N6 70.83(11) 3_656 .
O12 Gd1 N6 129.18(12) . .
N1 Gd1 N6 130.63(12) . .
O1 Gd1 O11 76.00(11) . .
O2 Gd1 O11 66.74(10) . .
O5 Gd1 O11 73.13(11) . .
O9 Gd1 O11 132.95(10) . .
O4 Gd1 O11 136.40(11) 3_656 .
O12 Gd1 O11 142.57(12) . .
N1 Gd1 O11 71.32(12) . .
N6 Gd1 O11 66.84(11) . .
O1 Gd1 Gd2 131.47(8) . 3_656
O2 Gd1 Gd2 97.40(7) . 3_656
O5 Gd1 Gd2 68.86(8) . 3_656
O9 Gd1 Gd2 34.59(7) . 3_656
O4 Gd1 Gd2 34.21(7) 3_656 3_656
O12 Gd1 Gd2 74.91(9) . 3_656
N1 Gd1 Gd2 133.97(9) . 3_656
N6 Gd1 Gd2 95.40(8) . 3_656
O11 Gd1 Gd2 141.99(8) . 3_656
O1 Gd1 Gd2 147.85(9) . .
O2 Gd1 Gd2 34.20(7) . .
O5 Gd1 Gd2 33.92(7) . .
O9 Gd1 Gd2 62.64(7) . .
O4 Gd1 Gd2 101.50(7) 3_656 .
O12 Gd1 Gd2 129.55(9) . .
N1 Gd1 Gd2 97.08(9) . .
N6 Gd1 Gd2 93.92(9) . .
O11 Gd1 Gd2 71.98(7) . .
Gd2 Gd1 Gd2 76.348(9) 3_656 .
O4 Gd2 O8 75.95(11) . .
O4 Gd2 O9 72.02(11) . 3_656
O8 Gd2 O9 124.24(12) . 3_656
O4 Gd2 O7 135.91(12) . .
O8 Gd2 O7 73.47(12) . .
O9 Gd2 O7 152.05(12) 3_656 .
O4 Gd2 O5 114.03(11) . .
O8 Gd2 O5 144.61(12) . .
O9 Gd2 O5 90.56(11) 3_656 .
O7 Gd2 O5 77.45(11) . .
O4 Gd2 O2 145.97(10) . .
O8 Gd2 O2 124.64(11) . .
O9 Gd2 O2 73.96(10) 3_656 .
O7 Gd2 O2 78.11(11) . .
O5 Gd2 O2 66.70(10) . .
O4 Gd2 N4 70.56(12) . .
O8 Gd2 N4 93.20(13) . .
O9 Gd2 N4 116.48(11) 3_656 .
O7 Gd2 N4 80.22(12) . .
O5 Gd2 N4 61.99(11) . .
O2 Gd2 N4 127.36(12) . .
O4 Gd2 N3 112.05(12) . .
O8 Gd2 N3 70.69(13) . .
O9 Gd2 N3 80.71(11) 3_656 .
O7 Gd2 N3 86.70(12) . .
O5 Gd2 N3 127.46(11) . .
O2 Gd2 N3 61.07(12) . .
N4 Gd2 N3 161.70(12) . .
O4 Gd2 Gd1 36.51(8) . 3_656
O8 Gd2 Gd1 105.96(8) . 3_656
O9 Gd2 Gd1 36.50(7) 3_656 3_656
O7 Gd2 Gd1 169.32(9) . 3_656
O5 Gd2 Gd1 98.92(8) . 3_656
O2 Gd2 Gd1 109.90(7) . 3_656
N4 Gd2 Gd1 89.20(8) . 3_656
N3 Gd2 Gd1 103.28(9) . 3_656
O4 Gd2 Gd1 132.54(8) . .
O8 Gd2 Gd1 151.47(8) . .
O9 Gd2 Gd1 74.80(8) 3_656 .
O7 Gd2 Gd1 81.54(9) . .
O5 Gd2 Gd1 33.95(7) . .
O2 Gd2 Gd1 33.76(7) . .
N4 Gd2 Gd1 95.94(9) . .
N3 Gd2 Gd1 94.71(9) . .
Gd1 Gd2 Gd1 101.143(9) 3_656 .
C1 O1 Gd1 137.2(3) . .
C9 O2 Gd1 120.6(3) . .
C9 O2 Gd2 127.2(3) . .
Gd1 O2 Gd2 112.03(12) . .
N3 O3 H3 109.5 . .
C12 O4 Gd2 122.9(3) . .
C12 O4 Gd1 127.4(3) . 3_656
Gd2 O4 Gd1 109.28(12) . 3_656
C20 O5 Gd2 119.6(3) . .
C20 O5 Gd1 124.5(3) . .
Gd2 O5 Gd1 112.13(12) . .
N6 O6 H6 109.5 . .
C24 O7 Gd2 132.0(3) . .
C26 O8 Gd2 132.9(3) . .
C28 O9 Gd2 119.4(2) . 3_656
C28 O9 Gd1 125.59(17) . .
Gd2 O9 Gd1 108.91(12) 3_656 .
C29 O11 Gd1 132.2(3) . .
C29 O11 H11 113.9 . .
Gd1 O11 H11 113.9 . .
C30 O12 Gd1 135.3(4) . .
C30 O12 H12 112.4 . .
Gd1 O12 H12 112.4 . .
C7 N1 N2 112.4(4) . .
C7 N1 Gd1 129.1(3) . .
N2 N1 Gd1 118.3(3) . .
C9 N2 N1 110.2(4) . .
C10 N3 O3 115.2(4) . .
C10 N3 Gd2 123.5(3) . .
O3 N3 Gd2 121.3(3) . .
C18 N4 N5 114.6(4) . .
C18 N4 Gd2 125.8(3) . .
N5 N4 Gd2 118.9(3) . .
C20 N5 N4 108.7(4) . .
C21 N6 O6 116.3(4) . .
C21 N6 Gd1 122.9(3) . .
O6 N6 Gd1 120.8(3) . .
O10 C28 O9 121.0(3) . 3_656
O10 C28 O9 121.0(3) . .
O9 C28 O9 118.0(6) 3_656 .
O1 C1 C2 119.3(5) . .
O1 C1 C6 124.2(4) . .
C2 C1 C6 116.5(5) . .
C3 C2 C1 122.8(5) . .
C3 C2 H2 118.6 . .
C1 C2 H2 118.6 . .
C2 C3 C4 121.1(5) . .
C2 C3 H3A 119.4 . .
C4 C3 H3A 119.4 . .
C3 C4 C5 117.5(5) . .
C3 C4 C8 121.2(5) . .
C5 C4 C8 121.3(5) . .
C4 C5 C6 122.7(5) . .
C4 C5 H5 118.7 . .
C6 C5 H5 118.7 . .
C5 C6 C1 119.3(5) . .
C5 C6 C7 115.8(5) . .
C1 C6 C7 124.9(4) . .
N1 C7 C6 126.3(5) . .
N1 C7 H7 116.9 . .
C6 C7 H7 116.9 . .
C4 C8 H8A 109.5 . .
C4 C8 H8B 109.5 . .
H8A C8 H8B 109.5 . .
C4 C8 H8C 109.5 . .
H8A C8 H8C 109.5 . .
H8B C8 H8C 109.5 . .
N2 C9 O2 125.7(4) . .
N2 C9 C10 118.1(4) . .
O2 C9 C10 116.2(4) . .
N3 C10 C11 125.2(5) . .
N3 C10 C9 111.6(4) . .
C11 C10 C9 123.2(5) . .
C10 C11 H11A 109.5 . .
C10 C11 H11B 109.5 . .
H11A C11 H11B 109.5 . .
C10 C11 H11C 109.5 . .
H11A C11 H11C 109.5 . .
H11B C11 H11C 109.5 . .
O4 C12 C13 120.7(4) . .
O4 C12 C17 122.3(4) . .
C13 C12 C17 117.0(4) . .
C14 C13 C12 121.6(5) . .
C14 C13 H13 119.2 . .
C12 C13 H13 119.2 . .
C13 C14 C15 122.6(5) . .
C13 C14 H14 118.7 . .
C15 C14 H14 118.7 . .
C16 C15 C14 115.8(5) . .
C16 C15 C19 122.9(5) . .
C14 C15 C19 121.4(5) . .
C15 C16 C17 124.0(5) . .
C15 C16 H16 118.0 . .
C17 C16 H16 118.0 . .
C16 C17 C18 117.7(4) . .
C16 C17 C12 119.1(4) . .
C18 C17 C12 123.2(4) . .
N4 C18 C17 125.1(5) . .
N4 C18 H18 117.5 . .
C17 C18 H18 117.5 . .
C15 C19 H19A 109.5 . .
C15 C19 H19B 109.5 . .
H19A C19 H19B 109.5 . .
C15 C19 H19C 109.5 . .
H19A C19 H19C 109.5 . .
H19B C19 H19C 109.5 . .
N5 C20 O5 125.2(4) . .
N5 C20 C21 117.1(4) . .
O5 C20 C21 117.6(4) . .
N6 C21 C22 124.3(5) . .
N6 C21 C20 112.1(4) . .
C22 C21 C20 123.6(5) . .
C21 C22 H22A 109.5 . .
C21 C22 H22B 109.5 . .
H22A C22 H22B 109.5 . .
C21 C22 H22C 109.5 . .
H22A C22 H22C 109.5 . .
H22B C22 H22C 109.5 . .
C24 C23 H23A 109.5 . .
C24 C23 H23B 109.5 . .
H23A C23 H23B 109.5 . .
C24 C23 H23C 109.5 . .
H23A C23 H23C 109.5 . .
H23B C23 H23C 109.5 . .
O7 C24 C25 125.0(5) . .
O7 C24 C23 116.0(5) . .
C25 C24 C23 119.0(5) . .
C24 C25 C26 126.4(5) . .
C24 C25 H25 116.8 . .
C26 C25 H25 116.8 . .
O8 C26 C25 123.5(5) . .
O8 C26 C27 116.6(5) . .
C25 C26 C27 119.9(5) . .
C26 C27 H27A 109.5 . .
C26 C27 H27B 109.5 . .
H27A C27 H27B 109.5 . .
C26 C27 H27C 109.5 . .
H27A C27 H27C 109.5 . .
H27B C27 H27C 109.5 . .
O11 C29 H29A 109.5 . .
O11 C29 H29B 109.5 . .
H29A C29 H29B 109.5 . .
O11 C29 H29C 109.5 . .
H29A C29 H29C 109.5 . .
H29B C29 H29C 109.5 . .
O12 C30 H30A 109.5 . .
O12 C30 H30B 109.5 . .
H30A C30 H30B 109.5 . .
O12 C30 H30C 109.5 . .
H30A C30 H30C 109.5 . .
H30B C30 H30C 109.5 . .
C31 O13 H13A 109.5 . .
O13 C31 H31A 109.5 . .
O13 C31 H31B 109.5 . .
H31A C31 H31B 109.5 . .
O13 C31 H31C 109.5 . .
H31A C31 H31C 109.5 . .
H31B C31 H31C 109.5 . .
Cl1 C32 Cl1 116.2(10) 3_655 .
Cl1 C32 H32A 108.2 3_655 .
Cl1 C32 H32A 108.2 . .
Cl1 C32 H32B 108.2 3_655 .
Cl1 C32 H32B 108.2 . .
H32A C32 H32B 107.4 . .
Cl2 C33 Cl2 112.6(6) . 4_567
Cl2 C33 H33A 109.1 . .
Cl2 C33 H33A 109.1 4_567 .
Cl2 C33 H33B 109.1 . .
Cl2 C33 H33B 109.1 4_567 .
H33A C33 H33B 107.8 . .

loop_
_geom_bond_atom_site_label_1
_geom_bond_atom_site_label_2
_geom_bond_distance
_geom_bond_site_symmetry_2
Gd1 O1 2.259(3) .
Gd1 O2 2.374(3) .
Gd1 O5 2.388(3) .
Gd1 O9 2.463(3) .
Gd1 O4 2.469(3) 3_656
Gd1 O12 2.471(4) .
Gd1 N1 2.514(4) .
Gd1 N6 2.546(4) .
Gd1 O11 2.581(3) .
Gd1 Gd2 3.9166(5) 3_656
Gd1 Gd2 3.9603(7) .
Gd2 O4 2.333(3) .
Gd2 O8 2.340(3) .
Gd2 O9 2.350(3) 3_656
Gd2 O7 2.361(3) .
Gd2 O5 2.386(3) .
Gd2 O2 2.402(3) .
Gd2 N4 2.513(4) .
Gd2 N3 2.586(4) .
Gd2 Gd1 3.9168(5) 3_656
O1 C1 1.319(6) .
O2 C9 1.301(6) .
O3 N3 1.397(5) .
O3 H3 0.8400 .
O4 C12 1.340(6) .
O4 Gd1 2.469(3) 3_656
O5 C20 1.306(5) .
O6 N6 1.375(5) .
O6 H6 0.8400 .
O7 C24 1.283(6) .
O8 C26 1.275(6) .
O9 C28 1.305(5) .
O9 Gd2 2.350(3) 3_656
O10 C28 1.245(8) .
O11 C29 1.400(6) .
O11 H11 0.9500 .
O12 C30 1.416(7) .
O12 H12 0.9500 .
N1 C7 1.289(6) .
N1 N2 1.423(5) .
N2 C9 1.298(6) .
N3 C10 1.283(6) .
N4 C18 1.289(6) .
N4 N5 1.421(5) .
N5 C20 1.301(6) .
N6 C21 1.275(6) .
C28 O9 1.305(5) 3_656
C1 C2 1.401(7) .
C1 C6 1.419(7) .
C2 C3 1.373(7) .
C2 H2 0.9500 .
C3 C4 1.379(8) .
C3 H3A 0.9500 .
C4 C5 1.386(7) .
C4 C8 1.508(7) .
C5 C6 1.401(7) .
C5 H5 0.9500 .
C6 C7 1.459(7) .
C7 H7 0.9500 .
C8 H8A 0.9800 .
C8 H8B 0.9800 .
C8 H8C 0.9800 .
C9 C10 1.488(7) .
C10 C11 1.474(7) .
C11 H11A 0.9800 .
C11 H11B 0.9800 .
C11 H11C 0.9800 .
C12 C13 1.393(7) .
C12 C17 1.429(6) .
C13 C14 1.379(7) .
C13 H13 0.9500 .
C14 C15 1.401(7) .
C14 H14 0.9500 .
C15 C16 1.371(7) .
C15 C19 1.512(7) .
C16 C17 1.401(7) .
C16 H16 0.9500 .
C17 C18 1.425(7) .
C18 H18 0.9500 .
C19 H19A 0.9800 .
C19 H19B 0.9800 .
C19 H19C 0.9800 .
C20 C21 1.486(7) .
C21 C22 1.478(7) .
C22 H22A 0.9800 .
C22 H22B 0.9800 .
C22 H22C 0.9800 .
C23 C24 1.516(8) .
C23 H23A 0.9800 .
C23 H23B 0.9800 .
C23 H23C 0.9800 .
C24 C25 1.380(8) .
C25 C26 1.390(8) .
C25 H25 0.9500 .
C26 C27 1.501(8) .
C27 H27A 0.9800 .
C27 H27B 0.9800 .
C27 H27C 0.9800 .
C29 H29A 0.9800 .
C29 H29B 0.9800 .
C29 H29C 0.9800 .
C30 H30A 0.9800 .
C30 H30B 0.9800 .
C30 H30C 0.9800 .
O13 C31 1.407(7) .
O13 H13A 0.8400 .
C31 H31A 0.9800 .
C31 H31B 0.9800 .
C31 H31C 0.9800 .
Cl1 C32 1.686(8) .
C32 Cl1 1.686(8) 3_655
C32 H32A 0.9900 .
C32 H32B 0.9900 .
Cl2 C33 1.747(6) .
C33 Cl2 1.747(6) 4_567
C33 H33A 0.9900 .
C33 H33B 0.9900 .

loop_
_geom_hbond_atom_site_label_D
_geom_hbond_atom_site_label_H
_geom_hbond_atom_site_label_A
_geom_hbond_distance_DH
_geom_hbond_distance_HA
_geom_hbond_distance_DA
_geom_hbond_angle_DHA
_geom_hbond_site_symmetry_A
O6 H6 O1 0.84 2.01 2.690(5) 136.8 .
O11 H11 O7 0.95 2.03 2.829(5) 141.1 .
O12 H12 O13 0.95 1.92 2.671(6) 133.8 3_656
O13 H13A O10 0.84 2.05 2.662(4) 129.7 .

loop_
_geom_torsion_atom_site_label_1
_geom_torsion_atom_site_label_2
_geom_torsion_atom_site_label_3
_geom_torsion_atom_site_label_4
_geom_torsion
_geom_torsion_site_symmetry_1
_geom_torsion_site_symmetry_4
O1 Gd1 Gd2 O4 149.16(18) . .
O2 Gd1 Gd2 O4 -130.63(17) . .
O5 Gd1 Gd2 O4 68.05(17) . .
O9 Gd1 Gd2 O4 -38.35(13) . .
O4 Gd1 Gd2 O4 19.13(7) 3_656 .
O12 Gd1 Gd2 O4 -61.03(16) . .
N1 Gd1 Gd2 O4 -137.88(14) . .
N6 Gd1 Gd2 O4 90.35(13) . .
O11 Gd1 Gd2 O4 154.44(14) . .
Gd2 Gd1 Gd2 O4 -4.26(10) 3_656 .
O1 Gd1 Gd2 O8 -27.8(2) . .
O2 Gd1 Gd2 O8 52.4(2) . .
O5 Gd1 Gd2 O8 -108.9(2) . .
O9 Gd1 Gd2 O8 144.7(2) . .
O4 Gd1 Gd2 O8 -157.8(2) 3_656 .
O12 Gd1 Gd2 O8 122.0(2) . .
N1 Gd1 Gd2 O8 45.2(2) . .
N6 Gd1 Gd2 O8 -86.6(2) . .
O11 Gd1 Gd2 O8 -22.5(2) . .
Gd2 Gd1 Gd2 O8 178.78(19) 3_656 .
O1 Gd1 Gd2 O9 -163.95(17) . 3_656
O2 Gd1 Gd2 O9 -83.74(15) . 3_656
O5 Gd1 Gd2 O9 114.95(16) . 3_656
O9 Gd1 Gd2 O9 8.54(8) . 3_656
O4 Gd1 Gd2 O9 66.02(10) 3_656 3_656
O12 Gd1 Gd2 O9 -14.14(13) . 3_656
N1 Gd1 Gd2 O9 -90.99(12) . 3_656
N6 Gd1 Gd2 O9 137.24(11) . 3_656
O11 Gd1 Gd2 O9 -158.67(11) . 3_656
Gd2 Gd1 Gd2 O9 42.63(7) 3_656 3_656
O1 Gd1 Gd2 O7 1.03(17) . .
O2 Gd1 Gd2 O7 81.24(16) . .
O5 Gd1 Gd2 O7 -80.07(17) . .
O9 Gd1 Gd2 O7 173.53(11) . .
O4 Gd1 Gd2 O7 -129.00(11) 3_656 .
O12 Gd1 Gd2 O7 150.84(14) . .
N1 Gd1 Gd2 O7 74.00(13) . .
N6 Gd1 Gd2 O7 -57.78(12) . .
O11 Gd1 Gd2 O7 6.32(12) . .
Gd2 Gd1 Gd2 O7 -152.38(9) 3_656 .
O1 Gd1 Gd2 O5 81.1(2) . .
O2 Gd1 Gd2 O5 161.31(19) . .
O9 Gd1 Gd2 O5 -106.40(16) . .
O4 Gd1 Gd2 O5 -48.93(16) 3_656 .
O12 Gd1 Gd2 O5 -129.09(18) . .
N1 Gd1 Gd2 O5 154.07(17) . .
N6 Gd1 Gd2 O5 22.29(16) . .
O11 Gd1 Gd2 O5 86.39(17) . .
Gd2 Gd1 Gd2 O5 -72.31(14) 3_656 .
O1 Gd1 Gd2 O2 -80.2(2) . .
O5 Gd1 Gd2 O2 -161.31(19) . .
O9 Gd1 Gd2 O2 92.29(15) . .
O4 Gd1 Gd2 O2 149.76(15) 3_656 .
O12 Gd1 Gd2 O2 69.60(17) . .
N1 Gd1 Gd2 O2 -7.24(16) . .
N6 Gd1 Gd2 O2 -139.02(15) . .
O11 Gd1 Gd2 O2 -74.92(15) . .
Gd2 Gd1 Gd2 O2 126.37(13) 3_656 .
O1 Gd1 Gd2 N4 80.18(17) . .
O2 Gd1 Gd2 N4 160.39(15) . .
O5 Gd1 Gd2 N4 -0.92(16) . .
O9 Gd1 Gd2 N4 -107.32(11) . .
O4 Gd1 Gd2 N4 -49.85(11) 3_656 .
O12 Gd1 Gd2 N4 -130.01(14) . .
N1 Gd1 Gd2 N4 153.15(12) . .
N6 Gd1 Gd2 N4 21.38(12) . .
O11 Gd1 Gd2 N4 85.47(11) . .
Gd2 Gd1 Gd2 N4 -73.23(8) 3_656 .
O1 Gd1 Gd2 N3 -84.92(18) . .
O2 Gd1 Gd2 N3 -4.71(16) . .
O5 Gd1 Gd2 N3 -166.02(17) . .
O9 Gd1 Gd2 N3 87.58(12) . .
O4 Gd1 Gd2 N3 145.06(11) 3_656 .
O12 Gd1 Gd2 N3 64.90(15) . .
N1 Gd1 Gd2 N3 -11.95(13) . .
N6 Gd1 Gd2 N3 -143.72(12) . .
O11 Gd1 Gd2 N3 -79.63(12) . .
Gd2 Gd1 Gd2 N3 121.67(9) 3_656 .
O1 Gd1 Gd2 Gd1 170.54(15) . 3_656
O2 Gd1 Gd2 Gd1 -109.25(13) . 3_656
O5 Gd1 Gd2 Gd1 89.44(14) . 3_656
O9 Gd1 Gd2 Gd1 -16.96(8) . 3_656
O4 Gd1 Gd2 Gd1 40.51(7) 3_656 3_656
O12 Gd1 Gd2 Gd1 -39.65(11) . 3_656
N1 Gd1 Gd2 Gd1 -116.49(9) . 3_656
N6 Gd1 Gd2 Gd1 111.73(8) . 3_656
O11 Gd1 Gd2 Gd1 175.83(8) . 3_656
Gd2 Gd1 Gd2 Gd1 17.126(9) 3_656 3_656
O2 Gd1 O1 C1 53.2(5) . .
O5 Gd1 O1 C1 146.9(4) . .
O9 Gd1 O1 C1 -67.0(5) . .
O4 Gd1 O1 C1 -129.6(4) 3_656 .
O12 Gd1 O1 C1 -56.8(4) . .
N1 Gd1 O1 C1 20.7(4) . .
N6 Gd1 O1 C1 164.8(5) . .
O11 Gd1 O1 C1 94.8(4) . .
Gd2 Gd1 O1 C1 -115.5(4) 3_656 .
Gd2 Gd1 O1 C1 100.0(4) . .
O1 Gd1 O2 C9 -47.1(4) . .
O5 Gd1 O2 C9 -172.3(3) . .
O9 Gd1 O2 C9 104.5(3) . .
O4 Gd1 O2 C9 136.5(3) 3_656 .
O12 Gd1 O2 C9 47.7(3) . .
N1 Gd1 O2 C9 -11.6(3) . .
N6 Gd1 O2 C9 -135.3(3) . .
O11 Gd1 O2 C9 -91.6(3) . .
Gd2 Gd1 O2 C9 124.4(3) 3_656 .
Gd2 Gd1 O2 C9 176.5(4) . .
O1 Gd1 O2 Gd2 136.40(13) . .
O5 Gd1 O2 Gd2 11.19(12) . .
O9 Gd1 O2 Gd2 -72.04(12) . .
O4 Gd1 O2 Gd2 -40.00(19) 3_656 .
O12 Gd1 O2 Gd2 -128.76(13) . .
N1 Gd1 O2 Gd2 171.94(18) . .
N6 Gd1 O2 Gd2 48.23(16) . .
O11 Gd1 O2 Gd2 91.91(14) . .
Gd2 Gd1 O2 Gd2 -52.09(11) 3_656 .
O4 Gd2 O2 C9 -88.6(4) . .
O8 Gd2 O2 C9 31.2(4) . .
O9 Gd2 O2 C9 -89.7(3) 3_656 .
O7 Gd2 O2 C9 91.2(3) . .
O5 Gd2 O2 C9 172.6(4) . .
N4 Gd2 O2 C9 159.0(3) . .
N3 Gd2 O2 C9 -1.6(3) . .
Gd1 Gd2 O2 C9 -96.1(3) 3_656 .
Gd1 Gd2 O2 C9 -176.2(4) . .
O4 Gd2 O2 Gd1 87.6(2) . .
O8 Gd2 O2 Gd1 -152.62(12) . .
O9 Gd2 O2 Gd1 86.52(13) 3_656 .
O7 Gd2 O2 Gd1 -92.55(14) . .
O5 Gd2 O2 Gd1 -11.24(12) . .
N4 Gd2 O2 Gd1 -24.83(18) . .
N3 Gd2 O2 Gd1 174.64(18) . .
Gd1 Gd2 O2 Gd1 80.11(12) 3_656 .
O8 Gd2 O4 C12 42.4(3) . .
O9 Gd2 O4 C12 176.1(3) 3_656 .
O7 Gd2 O4 C12 -4.8(4) . .
O5 Gd2 O4 C12 -101.6(3) . .
O2 Gd2 O4 C12 175.0(3) . .
N4 Gd2 O4 C12 -56.2(3) . .
N3 Gd2 O4 C12 104.4(3) . .
Gd1 Gd2 O4 C12 -173.1(4) 3_656 .
Gd1 Gd2 O4 C12 -136.1(3) . .
O8 Gd2 O4 Gd1 -144.53(15) . 3_656
O9 Gd2 O4 Gd1 -10.82(11) 3_656 3_656
O7 Gd2 O4 Gd1 168.31(13) . 3_656
O5 Gd2 O4 Gd1 71.52(15) . 3_656
O2 Gd2 O4 Gd1 -11.9(2) . 3_656
N4 Gd2 O4 Gd1 116.88(15) . 3_656
N3 Gd2 O4 Gd1 -82.50(15) . 3_656
Gd1 Gd2 O4 Gd1 36.97(17) . 3_656
O4 Gd2 O5 C20 69.2(3) . .
O8 Gd2 O5 C20 -30.5(4) . .
O9 Gd2 O5 C20 139.7(3) 3_656 .
O7 Gd2 O5 C20 -65.7(3) . .
O2 Gd2 O5 C20 -148.0(3) . .
N4 Gd2 O5 C20 19.7(3) . .
N3 Gd2 O5 C20 -141.6(3) . .
Gd1 Gd2 O5 C20 104.0(3) 3_656 .
Gd1 Gd2 O5 C20 -159.2(4) . .
O4 Gd2 O5 Gd1 -131.57(12) . .
O8 Gd2 O5 Gd1 128.72(17) . .
O9 Gd2 O5 Gd1 -61.05(14) 3_656 .
O7 Gd2 O5 Gd1 93.49(15) . .
O2 Gd2 O5 Gd1 11.18(11) . .
N4 Gd2 O5 Gd1 178.97(18) . .
N3 Gd2 O5 Gd1 17.7(2) . .
Gd1 Gd2 O5 Gd1 -96.74(12) 3_656 .
O1 Gd1 O5 C20 22.2(4) . .
O2 Gd1 O5 C20 146.8(4) . .
O9 Gd1 O5 C20 -140.6(3) . .
O4 Gd1 O5 C20 -70.8(3) 3_656 .
O12 Gd1 O5 C20 -116.6(3) . .
N1 Gd1 O5 C20 125.2(3) . .
N6 Gd1 O5 C20 3.2(3) . .
O11 Gd1 O5 C20 75.4(3) . .
Gd2 Gd1 O5 C20 -105.0(3) 3_656 .
Gd2 Gd1 O5 C20 158.0(4) . .
O1 Gd1 O5 Gd2 -135.81(13) . .
O2 Gd1 O5 Gd2 -11.28(12) . .
O9 Gd1 O5 Gd2 61.40(13) . .
O4 Gd1 O5 Gd2 131.14(15) 3_656 .
O12 Gd1 O5 Gd2 85.4(2) . .
N1 Gd1 O5 Gd2 -32.9(2) . .
N6 Gd1 O5 Gd2 -154.80(18) . .
O11 Gd1 O5 Gd2 -82.62(14) . .
Gd2 Gd1 O5 Gd2 96.97(12) 3_656 .
O4 Gd2 O7 C24 26.1(5) . .
O8 Gd2 O7 C24 -21.8(4) . .
O9 Gd2 O7 C24 -155.7(4) 3_656 .
O5 Gd2 O7 C24 137.8(5) . .
O2 Gd2 O7 C24 -153.8(5) . .
N4 Gd2 O7 C24 74.5(5) . .
N3 Gd2 O7 C24 -92.6(5) . .
Gd1 Gd2 O7 C24 66.7(7) 3_656 .
Gd1 Gd2 O7 C24 172.1(5) . .
O4 Gd2 O8 C26 -120.2(4) . .
O9 Gd2 O8 C26 -176.4(4) 3_656 .
O7 Gd2 O8 C26 27.7(4) . .
O5 Gd2 O8 C26 -8.3(5) . .
O2 Gd2 O8 C26 89.9(4) . .
N4 Gd2 O8 C26 -51.1(4) . .
N3 Gd2 O8 C26 120.0(4) . .
Gd1 Gd2 O8 C26 -141.2(4) 3_656 .
Gd1 Gd2 O8 C26 57.5(5) . .
O1 Gd1 O9 C28 126.6(4) . .
O2 Gd1 O9 C28 -8.6(4) . .
O5 Gd1 O9 C28 -79.1(4) . .
O4 Gd1 O9 C28 -162.5(4) 3_656 .
O12 Gd1 O9 C28 115.9(4) . .
N1 Gd1 O9 C28 46.3(4) . .
N6 Gd1 O9 C28 -119.5(4) . .
O11 Gd1 O9 C28 -28.9(4) . .
Gd2 Gd1 O9 C28 -152.0(5) 3_656 .
Gd2 Gd1 O9 C28 -45.6(4) . .
O1 Gd1 O9 Gd2 -81.4(2) . 3_656
O2 Gd1 O9 Gd2 143.42(15) . 3_656
O5 Gd1 O9 Gd2 72.92(12) . 3_656
O4 Gd1 O9 Gd2 -10.50(11) 3_656 3_656
O12 Gd1 O9 Gd2 -92.03(14) . 3_656
N1 Gd1 O9 Gd2 -161.61(13) . 3_656
N6 Gd1 O9 Gd2 32.58(18) . 3_656
O11 Gd1 O9 Gd2 123.11(14) . 3_656
Gd2 Gd1 O9 Gd2 106.40(12) . 3_656
O1 Gd1 O11 C29 18.6(5) . .
O2 Gd1 O11 C29 165.3(5) . .
O5 Gd1 O11 C29 -122.9(5) . .
O9 Gd1 O11 C29 -174.1(5) . .
O4 Gd1 O11 C29 -70.7(5) 3_656 .
O12 Gd1 O11 C29 68.9(5) . .
N1 Gd1 O11 C29 97.2(5) . .
N6 Gd1 O11 C29 -56.0(5) . .
Gd2 Gd1 O11 C29 -123.5(5) 3_656 .
Gd2 Gd1 O11 C29 -158.5(5) . .
O1 Gd1 O12 C30 0.8(5) . .
O2 Gd1 O12 C30 -128.7(5) . .
O5 Gd1 O12 C30 150.5(5) . .
O9 Gd1 O12 C30 175.3(6) . .
O4 Gd1 O12 C30 103.9(6) 3_656 .
N1 Gd1 O12 C30 -76.2(6) . .
N6 Gd1 O12 C30 54.7(6) . .
O11 Gd1 O12 C30 -48.6(6) . .
Gd2 Gd1 O12 C30 139.3(6) 3_656 .
Gd2 Gd1 O12 C30 -163.4(5) . .
O1 Gd1 N1 C7 -9.7(4) . .
O2 Gd1 N1 C7 -162.5(5) . .
O5 Gd1 N1 C7 -140.2(4) . .
O9 Gd1 N1 C7 138.6(4) . .
O4 Gd1 N1 C7 73.1(5) 3_656 .
O12 Gd1 N1 C7 72.9(4) . .
N6 Gd1 N1 C7 -56.6(5) . .
O11 Gd1 N1 C7 -89.7(4) . .
Gd2 Gd1 N1 C7 124.2(4) 3_656 .
Gd2 Gd1 N1 C7 -158.0(4) . .
O1 Gd1 N1 N2 165.0(3) . .
O2 Gd1 N1 N2 12.3(3) . .
O5 Gd1 N1 N2 34.6(4) . .
O9 Gd1 N1 N2 -46.6(3) . .
O4 Gd1 N1 N2 -112.1(3) 3_656 .
O12 Gd1 N1 N2 -112.3(3) . .
N6 Gd1 N1 N2 118.2(3) . .
O11 Gd1 N1 N2 85.1(3) . .
Gd2 Gd1 N1 N2 -61.0(3) 3_656 .
Gd2 Gd1 N1 N2 16.8(3) . .
C7 N1 N2 C9 163.7(4) . .
Gd1 N1 N2 C9 -11.9(5) . .
O4 Gd2 N3 C10 139.9(4) . .
O8 Gd2 N3 C10 -154.8(4) . .
O9 Gd2 N3 C10 73.7(4) 3_656 .
O7 Gd2 N3 C10 -81.2(4) . .
O5 Gd2 N3 C10 -9.8(4) . .
O2 Gd2 N3 C10 -3.0(4) . .
N4 Gd2 N3 C10 -125.4(5) . .
Gd1 Gd2 N3 C10 102.6(4) 3_656 .
Gd1 Gd2 N3 C10 0.0(4) . .
O4 Gd2 N3 O3 -37.1(3) . .
O8 Gd2 N3 O3 28.1(3) . .
O9 Gd2 N3 O3 -103.3(3) 3_656 .
O7 Gd2 N3 O3 101.8(3) . .
O5 Gd2 N3 O3 173.2(3) . .
O2 Gd2 N3 O3 -180.0(4) . .
N4 Gd2 N3 O3 57.6(6) . .
Gd1 Gd2 N3 O3 -74.4(3) 3_656 .
Gd1 Gd2 N3 O3 -177.0(3) . .
O4 Gd2 N4 C18 39.1(4) . .
O8 Gd2 N4 C18 -34.8(4) . .
O9 Gd2 N4 C18 96.4(4) 3_656 .
O7 Gd2 N4 C18 -107.4(4) . .
O5 Gd2 N4 C18 171.7(4) . .
O2 Gd2 N4 C18 -174.1(3) . .
N3 Gd2 N4 C18 -62.4(6) . .
Gd1 Gd2 N4 C18 71.2(4) 3_656 .
Gd1 Gd2 N4 C18 172.3(4) . .
O4 Gd2 N4 N5 -151.8(3) . .
O8 Gd2 N4 N5 134.3(3) . .
O9 Gd2 N4 N5 -94.6(3) 3_656 .
O7 Gd2 N4 N5 61.7(3) . .
O5 Gd2 N4 N5 -19.2(3) . .
O2 Gd2 N4 N5 -5.0(3) . .
N3 Gd2 N4 N5 106.7(5) . .
Gd1 Gd2 N4 N5 -119.7(3) 3_656 .
Gd1 Gd2 N4 N5 -18.6(3) . .
C18 N4 N5 C20 -173.1(4) . .
Gd2 N4 N5 C20 16.6(4) . .
O1 Gd1 N6 C21 -169.8(4) . .
O2 Gd1 N6 C21 -43.6(4) . .
O5 Gd1 N6 C21 -4.9(3) . .
O9 Gd1 N6 C21 40.0(4) . .
O4 Gd1 N6 C21 82.1(3) 3_656 .
O12 Gd1 N6 C21 132.8(3) . .
N1 Gd1 N6 C21 -121.5(3) . .
O11 Gd1 N6 C21 -87.2(3) . .
Gd2 Gd1 N6 C21 57.9(3) 3_656 .
Gd2 Gd1 N6 C21 -18.7(3) . .
O1 Gd1 N6 O6 11.1(3) . .
O2 Gd1 N6 O6 137.4(3) . .
O5 Gd1 N6 O6 176.0(3) . .
O9 Gd1 N6 O6 -139.0(3) . .
O4 Gd1 N6 O6 -96.9(3) 3_656 .
O12 Gd1 N6 O6 -46.2(3) . .
N1 Gd1 N6 O6 59.5(3) . .
O11 Gd1 N6 O6 93.8(3) . .
Gd2 Gd1 N6 O6 -121.1(3) 3_656 .
Gd2 Gd1 N6 O6 162.3(3) . .
Gd2 O9 C28 O10 117.53(19) 3_656 .
Gd1 O9 C28 O10 -93.1(3) . .
Gd2 O9 C28 O9 -62.47(19) 3_656 3_656
Gd1 O9 C28 O9 86.9(3) . 3_656
Gd1 O1 C1 C2 163.1(4) . .
Gd1 O1 C1 C6 -19.6(8) . .
O1 C1 C2 C3 -178.3(5) . .
C6 C1 C2 C3 4.1(8) . .
C1 C2 C3 C4 -3.1(9) . .
C2 C3 C4 C5 -0.1(8) . .
C2 C3 C4 C8 179.3(5) . .
C3 C4 C5 C6 1.9(8) . .
C8 C4 C5 C6 -177.4(5) . .
C4 C5 C6 C1 -0.8(8) . .
C4 C5 C6 C7 -178.6(5) . .
O1 C1 C6 C5 -179.6(5) . .
C2 C1 C6 C5 -2.2(7) . .
O1 C1 C6 C7 -2.0(8) . .
C2 C1 C6 C7 175.4(5) . .
N2 N1 C7 C6 -176.0(5) . .
Gd1 N1 C7 C6 -1.0(8) . .
C5 C6 C7 N1 -171.3(5) . .
C1 C6 C7 N1 11.0(9) . .
N1 N2 C9 O2 1.3(7) . .
N1 N2 C9 C10 -177.1(4) . .
Gd1 O2 C9 N2 10.8(6) . .
Gd2 O2 C9 N2 -173.2(4) . .
Gd1 O2 C9 C10 -170.7(3) . .
Gd2 O2 C9 C10 5.2(6) . .
O3 N3 C10 C11 2.6(7) . .
Gd2 N3 C10 C11 -174.5(4) . .
O3 N3 C10 C9 -176.7(4) . .
Gd2 N3 C10 C9 6.1(6) . .
N2 C9 C10 N3 171.6(4) . .
O2 C9 C10 N3 -7.0(6) . .
N2 C9 C10 C11 -7.8(7) . .
O2 C9 C10 C11 173.7(4) . .
Gd2 O4 C12 C13 -130.4(4) . .
Gd1 O4 C12 C13 57.8(5) 3_656 .
Gd2 O4 C12 C17 51.3(5) . .
Gd1 O4 C12 C17 -120.5(4) 3_656 .
O4 C12 C13 C14 -178.1(4) . .
C17 C12 C13 C14 0.3(7) . .
C12 C13 C14 C15 -0.3(8) . .
C13 C14 C15 C16 0.7(7) . .
C13 C14 C15 C19 -180.0(5) . .
C14 C15 C16 C17 -1.1(7) . .
C19 C15 C16 C17 179.5(5) . .
C15 C16 C17 C18 178.0(5) . .
C15 C16 C17 C12 1.2(7) . .
O4 C12 C17 C16 177.7(4) . .
C13 C12 C17 C16 -0.7(7) . .
O4 C12 C17 C18 1.1(7) . .
C13 C12 C17 C18 -177.3(5) . .
N5 N4 C18 C17 176.9(4) . .
Gd2 N4 C18 C17 -13.6(7) . .
C16 C17 C18 N4 163.9(5) . .
C12 C17 C18 N4 -19.4(8) . .
N4 N5 C20 O5 2.1(6) . .
N4 N5 C20 C21 -173.6(3) . .
Gd2 O5 C20 N5 -21.1(6) . .
Gd1 O5 C20 N5 -177.6(3) . .
Gd2 O5 C20 C21 154.6(3) . .
Gd1 O5 C20 C21 -1.9(5) . .
O6 N6 C21 C22 1.9(6) . .
Gd1 N6 C21 C22 -177.2(3) . .
O6 N6 C21 C20 -175.3(3) . .
Gd1 N6 C21 C20 5.7(5) . .
N5 C20 C21 N6 173.5(4) . .
O5 C20 C21 N6 -2.6(5) . .
N5 C20 C21 C22 -3.7(6) . .
O5 C20 C21 C22 -179.8(4) . .
Gd2 O7 C24 C25 11.2(9) . .
Gd2 O7 C24 C23 -170.8(4) . .
O7 C24 C25 C26 9.4(10) . .
C23 C24 C25 C26 -168.6(6) . .
Gd2 O8 C26 C25 -22.3(7) . .
Gd2 O8 C26 C27 158.0(4) . .
C24 C25 C26 O8 -4.0(9) . .
C24 C25 C26 C27 175.7(6) . .
